data_4517432
loop_
_publ_author_name
'Liu, Guangyuan'
'Zhang, Xingxing'
'Kuang, Guanghua'
'Lu, Naihao'
'Fu, Yang'
'Peng, Yiyuan'
'Xiao, Qiang'
'Zhou, Yirong'

_publ_section_title
;
 Phosphine-Free Ru-Catalyzed Regio- and Stereoselective Addition of
 Benzoic Acids to Trifluoromethylated Alkynes toward Facile Access to
 Trifluoromethyl Group-Substituted (E)-Enol Esters
;
_journal_issue 8
_journal_name_full 'ACS Omega'
_journal_page_first 4158
_journal_page_last 4166
_journal_paper_doi 10.1021/acsomega.9b03936
_journal_volume 5
_journal_year 2020
_chemical_formula_moiety 'C18 H14 F4 O4'
_chemical_formula_sum 'C18 H14 F4 O4'
_chemical_formula_weight 370.29
_space_group_crystal_system monoclinic
_space_group_IT_number 14
_space_group_name_Hall '-P 2ybc'
_space_group_name_H-M_alt 'P 1 21/c 1'
_atom_sites_solution_hydrogens geom
_atom_sites_solution_primary dual
_audit_creation_date 2019-10-10
_audit_creation_method
;
Olex2 1.2
(compiled 2018.05.29 svn.r3508 for OlexSys, GUI svn.r5506)
;
_cell_angle_alpha 90
_cell_angle_beta 101.283(8)
_cell_angle_gamma 90
_cell_formula_units_Z 4
_cell_length_a 13.7445(11)
_cell_length_b 17.5810(12)
_cell_length_c 7.2542(6)
_cell_measurement_reflns_used 5688
_cell_measurement_temperature 293
_cell_measurement_theta_max 26.7830
_cell_measurement_theta_min 3.6920
_cell_volume 1719.0(2)
_computing_cell_refinement 'CrysAlisPro 1.171.40.53 (Rigaku OD, 2019)'
_computing_data_collection 'CrysAlisPro 1.171.40.53 (Rigaku OD, 2019)'
_computing_data_reduction 'CrysAlisPro 1.171.40.53 (Rigaku OD, 2019)'
_computing_molecular_graphics 'Olex2 (Dolomanov et al., 2009)'
_computing_publication_material 'Olex2 (Dolomanov et al., 2009)'
_computing_structure_refinement 'ShelXL (Sheldrick, 2015)'
_computing_structure_solution 'ShelXT (Sheldrick, 2015)'
_diffrn_ambient_temperature 293
_diffrn_detector 'CCD plate'
_diffrn_detector_area_resol_mean 8.0353
_diffrn_detector_type EosS2
_diffrn_measured_fraction_theta_full 0.997
_diffrn_measured_fraction_theta_max 0.886
_diffrn_measurement_details
;
List of Runs (angles in degrees, time in seconds):

  # Type    Start    End  Width  t~exp~   \w     \q     \k     \f   Frames
--------------------------------------------------------------------------
  1  \w    -33.00  51.00   1.00    5.59    --  -15.92  57.00  30.00   84
  2  \w    -52.00  36.00   1.00    5.59    --   16.85 -37.00-180.00   88
  3  \w      0.00  84.00   1.00    5.59    --   16.85  57.00-180.00   84
  4  \w    -20.00  56.00   1.00    5.59    --   16.85 -99.00  60.00   76
  5  \w    -88.00 -61.00   1.00    5.59    --  -15.92-178.00  30.00   27
  6  \w     35.00  89.00   1.00    5.59    --   16.85 178.00  30.00   54
  7  \w    -10.00  84.00   1.00    5.59    --   16.85  77.00 -60.00   94
;
_diffrn_measurement_device 'four-circle diffractometer'
_diffrn_measurement_device_type 'SuperNova, Single source at offset/far, EosS2'
_diffrn_measurement_method '\w scans'
_diffrn_orient_matrix_type 'CrysAlisPro convention (1999,Acta A55,543-557)'
_diffrn_orient_matrix_UB_11 0.0462745000
_diffrn_orient_matrix_UB_12 -0.0161760000
_diffrn_orient_matrix_UB_13 -0.0079554000
_diffrn_orient_matrix_UB_21 -0.0231459000
_diffrn_orient_matrix_UB_22 -0.0359530000
_diffrn_orient_matrix_UB_23 -0.0196606000
_diffrn_orient_matrix_UB_31 -0.0097980000
_diffrn_orient_matrix_UB_32 0.0085762000
_diffrn_orient_matrix_UB_33 -0.0974046000
_diffrn_radiation_monochromator mirror
_diffrn_radiation_probe x-ray
_diffrn_radiation_type MoK\a
_diffrn_radiation_wavelength 0.71073
_diffrn_reflns_av_R_equivalents 0.0341
_diffrn_reflns_av_unetI/netI 0.0306
_diffrn_reflns_Laue_measured_fraction_full 0.997
_diffrn_reflns_Laue_measured_fraction_max 0.886
_diffrn_reflns_limit_h_max 18
_diffrn_reflns_limit_h_min -17
_diffrn_reflns_limit_k_max 23
_diffrn_reflns_limit_k_min -23
_diffrn_reflns_limit_l_max 9
_diffrn_reflns_limit_l_min -9
_diffrn_reflns_number 18798
_diffrn_reflns_point_group_measured_fraction_full 0.997
_diffrn_reflns_point_group_measured_fraction_max 0.886
_diffrn_reflns_theta_full 25.242
_diffrn_reflns_theta_max 29.465
_diffrn_reflns_theta_min 3.678
_diffrn_source 'micro-focus sealed X-ray tube'
_diffrn_source_type 'SuperNova (Mo) X-ray Source'
_exptl_absorpt_coefficient_mu 0.128
_exptl_absorpt_correction_T_max 1.00000
_exptl_absorpt_correction_T_min 0.54879
_exptl_absorpt_correction_type multi-scan
_exptl_absorpt_process_details
;
CrysAlisPro 1.171.40.53 (Rigaku Oxford Diffraction, 2019)
Empirical absorption correction using spherical harmonics,
 implemented in SCALE3 ABSPACK scaling algorithm.
;
_exptl_crystal_colour 'clear light colourless'
_exptl_crystal_colour_lustre clear
_exptl_crystal_colour_modifier light
_exptl_crystal_colour_primary colourless
_exptl_crystal_density_diffrn 1.431
_exptl_crystal_description block
_exptl_crystal_F_000 760
_exptl_crystal_preparation 'as synthesized'
_exptl_crystal_recrystallization_method 'slow evaporation from a mixed solvent'
_exptl_crystal_size_max 0.6
_exptl_crystal_size_mid 0.3
_exptl_crystal_size_min 0.3
_refine_diff_density_max 0.185
_refine_diff_density_min -0.172
_refine_diff_density_rms 0.035
_refine_ls_extinction_method none
_refine_ls_goodness_of_fit_ref 1.032
_refine_ls_hydrogen_treatment constr
_refine_ls_matrix_type full
_refine_ls_number_parameters 237
_refine_ls_number_reflns 4225
_refine_ls_number_restraints 0
_refine_ls_restrained_S_all 1.032
_refine_ls_R_factor_all 0.0951
_refine_ls_R_factor_gt 0.0571
_refine_ls_shift/su_max 0.000
_refine_ls_shift/su_mean 0.000
_refine_ls_structure_factor_coef Fsqd
_refine_ls_weighting_details 'w=1/[\s^2^(Fo^2^)+(0.0408P)^2^+0.6196P] where P=(Fo^2^+2Fc^2^)/3'
_refine_ls_weighting_scheme calc
_refine_ls_wR_factor_gt 0.1151
_refine_ls_wR_factor_ref 0.1334
_reflns_Friedel_coverage 0.000
_reflns_number_gt 2745
_reflns_number_total 4225
_reflns_threshold_expression 'I > 2\s(I)'
_cod_data_source_file ao9b03936_si_001.cif
_cod_data_source_block kgh20191009
_cod_depositor_comments
;Adding full bibliography for 4517432.cif.

 Adding full bibliography for 4517432.cif.
;
_cod_database_code 4517432
_shelxl_version_number 2014-1
_shelx_space_group_comment
;
The symmetry employed for this shelxl refinement is uniquely defined
by the following loop, which should always be used as a source of
symmetry information in preference to the above space-group names.
They are only intended as comments.
;
_shelx_estimated_absorpt_t_max 0.963
_shelx_estimated_absorpt_t_min 0.927
_reflns_odcompleteness_completeness 99.70
_reflns_odcompleteness_iscentric 1
_reflns_odcompleteness_theta 26.32
_olex2_refinement_description
;
1. Fixed Uiso
 At 1.2 times of:
  All C(H) groups
 At 1.5 times of:
  All C(H,H,H) groups
2.a Aromatic/amide H refined with riding coordinates:
 C7(H7), C3(H3), C4(H4), C12(H12), C17(H17), C13(H13), C16(H16), C15(H15)
2.b Idealised Me refined as rotating group:
 C9(H9A,H9B,H9C), C8(H8A,H8B,H8C)
;
_olex2_submission_special_instructions 'No special instructions were received'
_oxdiff_exptl_absorpt_empirical_details
;
Empirical correction (ABSPACK) includes:
- Absorption correction using spherical harmonics
- Frame scaling
;
_oxdiff_exptl_absorpt_empirical_full_max 1.683
_oxdiff_exptl_absorpt_empirical_full_min 0.640

loop_
_space_group_symop_operation_xyz
'x, y, z'
'-x, y+1/2, -z+1/2'
'-x, -y, -z'
'x, -y-1/2, z-1/2'

loop_
_atom_site_label
_atom_site_type_symbol
_atom_site_fract_x
_atom_site_fract_y
_atom_site_fract_z
_atom_site_U_iso_or_equiv
_atom_site_adp_type
_atom_site_occupancy
_atom_site_site_symmetry_order
_atom_site_calc_flag
_atom_site_refinement_flags_posn
_atom_site_refinement_flags_adp
_atom_site_refinement_flags_occupancy
_atom_site_disorder_assembly
_atom_site_disorder_group
O2 O 0.70308(10) 0.55855(7) 0.5832(2) 0.0558(4) Uani 1 1 d . . . . .
O4 O 0.69971(11) 0.84215(7) 0.5303(2) 0.0584(4) Uani 1 1 d . . . . .
O3 O 0.87303(11) 0.88734(8) 0.6873(2) 0.0679(4) Uani 1 1 d . . . . .
O1 O 0.85821(11) 0.52631(8) 0.7170(2) 0.0678(4) Uani 1 1 d . . . . .
F1 F 0.84567(13) 0.33619(10) 0.0163(2) 0.1026(6) Uani 1 1 d . . . . .
F4 F 0.54031(14) 0.35529(10) 0.4737(3) 0.1121(6) Uani 1 1 d . . . . .
F3 F 0.47706(12) 0.38891(11) 0.7038(3) 0.1145(6) Uani 1 1 d . . . . .
F2 F 0.61353(13) 0.32937(9) 0.7518(3) 0.1109(6) Uani 1 1 d . . . . .
C2 C 0.81956(13) 0.65718(10) 0.6581(3) 0.0422(4) Uani 1 1 d . . . . .
C6 C 0.76590(14) 0.78608(10) 0.5951(3) 0.0434(4) Uani 1 1 d . . . . .
C7 C 0.74644(14) 0.70960(10) 0.5825(2) 0.0412(4) Uani 1 1 d . . . . .
H7 H 0.6841 0.6926 0.5231 0.049 Uiso 1 1 calc R . . . .
C3 C 0.91260(14) 0.68228(11) 0.7425(3) 0.0491(5) Uani 1 1 d . . . . .
H3 H 0.9616 0.6474 0.7921 0.059 Uiso 1 1 calc R . . . .
C1 C 0.80029(15) 0.57513(11) 0.6574(3) 0.0476(4) Uani 1 1 d . . . . .
C10 C 0.67830(15) 0.48153(11) 0.5599(3) 0.0505(5) Uani 1 1 d . . . . .
C11 C 0.72185(15) 0.44194(10) 0.4167(3) 0.0505(5) Uani 1 1 d . . . . .
C5 C 0.86130(15) 0.81112(11) 0.6816(3) 0.0485(5) Uani 1 1 d . . . . .
C4 C 0.93314(15) 0.75906(12) 0.7537(3) 0.0529(5) Uani 1 1 d . . . . .
H4 H 0.9961 0.7757 0.8105 0.063 Uiso 1 1 calc R . . . .
C12 C 0.73191(17) 0.47982(12) 0.2555(3) 0.0598(6) Uani 1 1 d . . . . .
H12 H 0.7104 0.5299 0.2378 0.072 Uiso 1 1 calc R . . . .
C9 C 0.60302(16) 0.81955(12) 0.4414(3) 0.0611(6) Uani 1 1 d . . . . .
H9A H 0.6069 0.7879 0.3353 0.092 Uiso 1 1 calc GR . . . .
H9B H 0.5639 0.8638 0.3998 0.092 Uiso 1 1 calc GR . . . .
H9C H 0.5726 0.7916 0.5289 0.092 Uiso 1 1 calc GR . . . .
C17 C 0.61419(16) 0.45708(13) 0.6603(3) 0.0623(6) Uani 1 1 d . . . . .
H17 H 0.5994 0.4904 0.7504 0.075 Uiso 1 1 calc R . . . .
C14 C 0.80420(19) 0.37162(14) 0.1492(4) 0.0698(6) Uani 1 1 d . . . . .
C13 C 0.77348(19) 0.44450(14) 0.1199(3) 0.0694(6) Uani 1 1 d . . . . .
H13 H 0.7802 0.4701 0.0109 0.083 Uiso 1 1 calc R . . . .
C16 C 0.75635(19) 0.36786(12) 0.4421(4) 0.0690(6) Uani 1 1 d . . . . .
H16 H 0.7522 0.3420 0.5522 0.083 Uiso 1 1 calc R . . . .
C18 C 0.5635(2) 0.38284(15) 0.6457(4) 0.0768(7) Uani 1 1 d . . . . .
C15 C 0.7968(2) 0.33220(13) 0.3059(4) 0.0796(8) Uani 1 1 d . . . . .
H15 H 0.8185 0.2821 0.3212 0.096 Uiso 1 1 calc R . . . .
C8 C 0.96865(19) 0.91722(14) 0.7650(5) 0.0892(9) Uani 1 1 d . . . . .
H8A H 1.0165 0.8971 0.6976 0.134 Uiso 1 1 calc GR . . . .
H8B H 0.9867 0.9030 0.8950 0.134 Uiso 1 1 calc GR . . . .
H8C H 0.9672 0.9717 0.7547 0.134 Uiso 1 1 calc GR . . . .

loop_
_atom_site_aniso_label
_atom_site_aniso_U_11
_atom_site_aniso_U_22
_atom_site_aniso_U_33
_atom_site_aniso_U_23
_atom_site_aniso_U_13
_atom_site_aniso_U_12
O2 0.0493(8) 0.0361(7) 0.0796(10) -0.0020(6) 0.0068(7) -0.0010(6)
O4 0.0592(9) 0.0403(7) 0.0744(10) -0.0013(7) 0.0098(7) 0.0035(6)
O3 0.0649(10) 0.0413(8) 0.0977(12) -0.0099(7) 0.0163(9) -0.0139(7)
O1 0.0590(9) 0.0448(8) 0.0917(11) 0.0031(8) -0.0049(8) 0.0064(7)
F1 0.1128(13) 0.1043(12) 0.0940(12) -0.0365(9) 0.0280(10) 0.0039(10)
F4 0.1294(15) 0.1036(13) 0.0970(12) -0.0065(10) 0.0065(11) -0.0645(11)
F3 0.0778(11) 0.1250(14) 0.1459(16) 0.0363(12) 0.0347(11) -0.0236(10)
F2 0.1028(12) 0.0797(11) 0.1398(15) 0.0468(10) -0.0017(11) -0.0155(9)
C2 0.0453(10) 0.0407(10) 0.0417(10) -0.0014(8) 0.0114(8) 0.0001(8)
C6 0.0488(11) 0.0402(10) 0.0437(10) -0.0016(8) 0.0147(8) 0.0025(8)
C7 0.0424(10) 0.0409(10) 0.0413(10) -0.0051(8) 0.0107(8) -0.0027(8)
C3 0.0462(11) 0.0490(11) 0.0516(12) -0.0009(9) 0.0078(9) 0.0010(9)
C1 0.0466(11) 0.0430(10) 0.0533(11) -0.0009(9) 0.0098(9) 0.0020(9)
C10 0.0490(11) 0.0397(10) 0.0587(12) 0.0059(9) 0.0001(9) -0.0032(8)
C11 0.0561(12) 0.0362(10) 0.0563(12) 0.0040(9) 0.0039(9) -0.0066(8)
C5 0.0545(12) 0.0430(10) 0.0512(11) -0.0063(9) 0.0183(9) -0.0077(9)
C4 0.0458(11) 0.0573(12) 0.0555(12) -0.0061(10) 0.0096(9) -0.0098(9)
C12 0.0740(15) 0.0419(11) 0.0623(14) 0.0065(10) 0.0101(11) -0.0017(10)
C9 0.0598(13) 0.0550(12) 0.0676(14) 0.0012(11) 0.0106(11) 0.0110(10)
C17 0.0583(13) 0.0614(14) 0.0665(14) 0.0011(11) 0.0101(11) -0.0078(11)
C14 0.0747(16) 0.0647(15) 0.0686(16) -0.0186(13) 0.0105(12) -0.0046(12)
C13 0.0831(17) 0.0675(15) 0.0561(14) 0.0062(11) 0.0098(12) -0.0057(13)
C16 0.0898(17) 0.0433(12) 0.0745(16) 0.0126(11) 0.0175(13) 0.0029(12)
C18 0.0681(16) 0.0764(17) 0.0839(19) 0.0219(15) 0.0102(14) -0.0192(13)
C15 0.101(2) 0.0436(12) 0.095(2) -0.0038(13) 0.0203(16) 0.0080(12)
C8 0.0718(17) 0.0593(15) 0.136(3) -0.0187(15) 0.0196(17) -0.0259(13)

loop_
_atom_type_symbol
_atom_type_description
_atom_type_scat_dispersion_real
_atom_type_scat_dispersion_imag
_atom_type_scat_source
C C 0.0033 0.0016 'International Tables Vol C Tables 4.2.6.8 and 6.1.1.4'
H H 0.0000 0.0000 'International Tables Vol C Tables 4.2.6.8 and 6.1.1.4'
F F 0.0171 0.0103 'International Tables Vol C Tables 4.2.6.8 and 6.1.1.4'
O O 0.0106 0.0060 'International Tables Vol C Tables 4.2.6.8 and 6.1.1.4'

loop_
_geom_angle_atom_site_label_1
_geom_angle_atom_site_label_2
_geom_angle_atom_site_label_3
_geom_angle
_geom_angle_site_symmetry_1
_geom_angle_site_symmetry_3
_geom_angle_publ_flag
C1 O2 C10 116.68(15) . . ?
C6 O4 C9 117.28(15) . . ?
C5 O3 C8 118.27(18) . . ?
C7 C2 C1 122.20(17) . . ?
C3 C2 C7 119.87(17) . . ?
C3 C2 C1 117.89(17) . . ?
O4 C6 C7 125.38(17) . . ?
O4 C6 C5 115.36(16) . . ?
C7 C6 C5 119.26(17) . . ?
C2 C7 H7 119.8 . . ?
C6 C7 C2 120.39(17) . . ?
C6 C7 H7 119.8 . . ?
C2 C3 H3 120.0 . . ?
C2 C3 C4 120.08(19) . . ?
C4 C3 H3 120.0 . . ?
O2 C1 C2 111.85(16) . . ?
O1 C1 O2 121.30(18) . . ?
O1 C1 C2 126.82(19) . . ?
O2 C10 C11 114.84(16) . . ?
C17 C10 O2 114.95(19) . . ?
C17 C10 C11 130.02(19) . . ?
C12 C11 C10 119.57(18) . . ?
C12 C11 C16 118.6(2) . . ?
C16 C11 C10 121.77(18) . . ?
O3 C5 C6 114.78(17) . . ?
O3 C5 C4 125.30(18) . . ?
C4 C5 C6 119.92(17) . . ?
C3 C4 H4 119.8 . . ?
C5 C4 C3 120.46(19) . . ?
C5 C4 H4 119.8 . . ?
C11 C12 H12 119.6 . . ?
C11 C12 C13 120.9(2) . . ?
C13 C12 H12 119.6 . . ?
O4 C9 H9A 109.5 . . ?
O4 C9 H9B 109.5 . . ?
O4 C9 H9C 109.5 . . ?
H9A C9 H9B 109.5 . . ?
H9A C9 H9C 109.5 . . ?
H9B C9 H9C 109.5 . . ?
C10 C17 H17 116.3 . . ?
C10 C17 C18 127.3(2) . . ?
C18 C17 H17 116.3 . . ?
C13 C14 F1 118.8(2) . . ?
C15 C14 F1 118.1(2) . . ?
C15 C14 C13 123.1(2) . . ?
C12 C13 H13 120.8 . . ?
C14 C13 C12 118.3(2) . . ?
C14 C13 H13 120.8 . . ?
C11 C16 H16 119.7 . . ?
C15 C16 C11 120.6(2) . . ?
C15 C16 H16 119.7 . . ?
F4 C18 F3 105.2(2) . . ?
F4 C18 F2 107.0(3) . . ?
F4 C18 C17 114.6(2) . . ?
F3 C18 C17 110.1(2) . . ?
F2 C18 F3 105.4(2) . . ?
F2 C18 C17 113.8(2) . . ?
C14 C15 C16 118.5(2) . . ?
C14 C15 H15 120.7 . . ?
C16 C15 H15 120.7 . . ?
O3 C8 H8A 109.5 . . ?
O3 C8 H8B 109.5 . . ?
O3 C8 H8C 109.5 . . ?
H8A C8 H8B 109.5 . . ?
H8A C8 H8C 109.5 . . ?
H8B C8 H8C 109.5 . . ?

loop_
_geom_bond_atom_site_label_1
_geom_bond_atom_site_label_2
_geom_bond_distance
_geom_bond_site_symmetry_2
_geom_bond_publ_flag
O2 C1 1.371(2) . ?
O2 C10 1.398(2) . ?
O4 C6 1.361(2) . ?
O4 C9 1.416(3) . ?
O3 C5 1.349(2) . ?
O3 C8 1.425(3) . ?
O1 C1 1.193(2) . ?
F1 C14 1.363(3) . ?
F4 C18 1.318(3) . ?
F3 C18 1.340(3) . ?
F2 C18 1.320(3) . ?
C2 C7 1.394(2) . ?
C2 C3 1.378(3) . ?
C2 C1 1.466(3) . ?
C6 C7 1.370(2) . ?
C6 C5 1.409(3) . ?
C7 H7 0.9300 . ?
C3 H3 0.9300 . ?
C3 C4 1.378(3) . ?
C10 C11 1.471(3) . ?
C10 C17 1.320(3) . ?
C11 C12 1.376(3) . ?
C11 C16 1.386(3) . ?
C5 C4 1.372(3) . ?
C4 H4 0.9300 . ?
C12 H12 0.9300 . ?
C12 C13 1.379(3) . ?
C9 H9A 0.9600 . ?
C9 H9B 0.9600 . ?
C9 H9C 0.9600 . ?
C17 H17 0.9300 . ?
C17 C18 1.474(3) . ?
C14 C13 1.353(3) . ?
C14 C15 1.352(4) . ?
C13 H13 0.9300 . ?
C16 H16 0.9300 . ?
C16 C15 1.376(3) . ?
C15 H15 0.9300 . ?
C8 H8A 0.9600 . ?
C8 H8B 0.9600 . ?
C8 H8C 0.9600 . ?
